data_7034134
loop_
_publ_author_name
'Sobieray, Miriam'
'Gode, Jens'
'Seidel, Christiane'
'Po\&s, Marieke'
'Feldmann, Claus'
'Ruschewitz, Uwe'

_publ_section_title
;
 Bright luminescence in lanthanide coordination polymers with
 tetrafluoroterephthalate as a bridging ligand.
;
_journal_issue 13
_journal_name_full 'Dalton transactions (Cambridge, England : 2003)'
_journal_page_first 6249
_journal_page_last 6259
_journal_paper_doi 10.1039/c4dt03733b
_journal_volume 44
_journal_year 2015
_chemical_formula_sum 'C12 H12 F4 Ho N O9 S2'
_chemical_formula_weight 619.28
_chemical_name_systematic
;
 ?
;
_space_group_crystal_system orthorhombic
_space_group_IT_number 61
_space_group_name_Hall '-P 2ac 2ab'
_space_group_name_H-M_alt 'P b c a'
_symmetry_space_group_name_Hall '-P 2ac 2ab'
_symmetry_space_group_name_H-M 'P b c a'
_atom_sites_solution_hydrogens geom
_audit_creation_method SHELXL-2013
_audit_update_record
;
2014-09-19 deposited with the CCDC.
2015-02-20 downloaded from the CCDC.
;
_cell_angle_alpha 90
_cell_angle_beta 90
_cell_angle_gamma 90
_cell_formula_units_Z 8
_cell_length_a 15.4609(17)
_cell_length_b 15.0599(15)
_cell_length_c 16.7057(15)
_cell_measurement_reflns_used 8551
_cell_measurement_temperature 293(2)
_cell_measurement_theta_max 54.78
_cell_measurement_theta_min 1.91
_cell_volume 3889.7(7)
_computing_structure_refinement 'SHELXL-2013 (Sheldrick, 2013)'
_diffrn_ambient_temperature 293(2)
_diffrn_measured_fraction_theta_full 0.944
_diffrn_measured_fraction_theta_max 0.940
_diffrn_measurement_device_type 'STOE IPDS II'
_diffrn_measurement_method '\f and \w scans'
_diffrn_radiation_type MoK\a
_diffrn_radiation_wavelength 0.71073
_diffrn_reflns_av_R_equivalents 0.1880
_diffrn_reflns_av_unetI/netI 0.1037
_diffrn_reflns_Laue_measured_fraction_full 0.944
_diffrn_reflns_Laue_measured_fraction_max 0.940
_diffrn_reflns_limit_h_max 19
_diffrn_reflns_limit_h_min -19
_diffrn_reflns_limit_k_max 19
_diffrn_reflns_limit_k_min -19
_diffrn_reflns_limit_l_max 21
_diffrn_reflns_limit_l_min -21
_diffrn_reflns_number 50858
_diffrn_reflns_point_group_measured_fraction_full 0.944
_diffrn_reflns_point_group_measured_fraction_max 0.940
_diffrn_reflns_theta_full 25.242
_diffrn_reflns_theta_max 27.268
_diffrn_reflns_theta_min 2.247
_exptl_absorpt_coefficient_mu 4.366
_exptl_absorpt_correction_T_max 0.6005
_exptl_absorpt_correction_T_min 0.4735
_exptl_absorpt_correction_type numerical
_exptl_absorpt_process_details 'STOE XRed, XShape'
_exptl_crystal_colour pink
_exptl_crystal_density_diffrn 2.115
_exptl_crystal_description block
_exptl_crystal_F_000 2384
_exptl_crystal_recrystallization_method 'diffusion controlled crystallization'
_exptl_crystal_size_max 0.2
_exptl_crystal_size_mid 0.1
_exptl_crystal_size_min 0.1
_refine_diff_density_max 1.033
_refine_diff_density_min -1.248
_refine_diff_density_rms 0.184
_refine_ls_extinction_method none
_refine_ls_goodness_of_fit_ref 0.903
_refine_ls_hydrogen_treatment constr
_refine_ls_matrix_type full
_refine_ls_number_parameters 266
_refine_ls_number_reflns 4107
_refine_ls_number_restraints 0
_refine_ls_restrained_S_all 0.903
_refine_ls_R_factor_all 0.1217
_refine_ls_R_factor_gt 0.0469
_refine_ls_shift/su_max 0.001
_refine_ls_shift/su_mean 0.000
_refine_ls_structure_factor_coef Fsqd
_refine_ls_weighting_details 'w=1/[\s^2^(Fo^2^)+(0.0219P)^2^] where P=(Fo^2^+2Fc^2^)/3'
_refine_ls_weighting_scheme calc
_refine_ls_wR_factor_gt 0.0606
_refine_ls_wR_factor_ref 0.0749
_reflns_Friedel_coverage 0.000
_reflns_number_gt 2159
_reflns_number_total 4107
_reflns_threshold_expression 'I > 2\s(I)'
_cod_data_source_file c4dt03733b2.cif
_cod_data_source_block shelxl
_cod_depositor_comments 'Adding full bibliography for 7034127--7034136.cif.'
_cod_database_code 7034134
_shelx_space_group_comment
;
The symmetry employed for this shelxl refinement is uniquely defined
by the following loop, which should always be used as a source of
symmetry information in preference to the above space-group names.
They are only intended as comments.
;
_shelxl_version_number 2013-4

loop_
_space_group_symop_operation_xyz
'x, y, z'
'-x+1/2, -y, z+1/2'
'x+1/2, -y+1/2, -z'
'-x, y+1/2, -z+1/2'
'-x, -y, -z'
'x-1/2, y, -z-1/2'
'-x-1/2, y-1/2, z'
'x, -y-1/2, z-1/2'

loop_
_atom_site_label
_atom_site_type_symbol
_atom_site_fract_x
_atom_site_fract_y
_atom_site_fract_z
_atom_site_U_iso_or_equiv
_atom_site_adp_type
_atom_site_occupancy
_atom_site_site_symmetry_order
_atom_site_calc_flag
_atom_site_refinement_flags_posn
_atom_site_refinement_flags_adp
Ho1 Ho 0.47479(2) 0.50538(3) -0.36947(2) 0.02201(8) Uani 1 1 d . .
S20 S 0.65766(15) 0.52239(14) -0.23923(16) 0.0377(6) Uani 1 1 d . .
S30 S 0.45829(15) 0.70764(15) -0.27521(16) 0.0387(6) Uani 1 1 d . .
F3 F 0.2362(4) 0.3838(4) -0.4724(5) 0.054(2) Uani 1 1 d . .
F4 F 0.4404(4) 0.1748(4) -0.5642(5) 0.057(2) Uani 1 1 d . .
F5 F 0.3141(4) 0.0533(4) -0.5788(5) 0.0584(19) Uani 1 1 d . .
F8 F 0.1112(4) 0.2623(4) -0.4867(4) 0.0467(17) Uani 1 1 d . .
O1 O 0.4350(5) 0.3754(4) -0.4398(4) 0.0346(16) Uani 1 1 d . .
O2 O 0.5595(4) 0.6149(4) -0.4255(4) 0.0318(15) Uani 1 1 d . .
O3 O 0.4515(5) 0.3854(5) -0.2742(5) 0.046(2) Uani 1 1 d . .
O4 O 0.3384(5) 0.4535(5) -0.3126(5) 0.050(2) Uani 1 1 d . .
O5 O 0.3257(6) 0.3300(6) -0.2451(7) 0.081(3) Uani 1 1 d . .
O6 O 0.6044(4) 0.4286(4) -0.3943(4) 0.0320(15) Uani 1 1 d . .
O7 O 0.3883(4) 0.5539(4) -0.4721(4) 0.0373(16) Uani 1 1 d . .
O20 O 0.5633(4) 0.5403(4) -0.2616(4) 0.0362(15) Uani 1 1 d . .
O30 O 0.4116(5) 0.6260(4) -0.3090(5) 0.0358(17) Uani 1 1 d . .
N3 N 0.3702(6) 0.3870(6) -0.2770(6) 0.043(2) Uani 1 1 d . .
C1 C 0.4131(6) 0.3540(5) -0.5105(6) 0.029(2) Uani 1 1 d . .
C2 C 0.3425(7) 0.2824(6) -0.5173(6) 0.027(2) Uani 1 1 d . .
C3 C 0.2596(7) 0.3023(5) -0.4981(7) 0.028(2) Uani 1 1 d . .
C4 C 0.3590(6) 0.1978(6) -0.5460(6) 0.031(2) Uani 1 1 d . .
C5 C 0.2927(6) 0.1361(6) -0.5533(6) 0.029(2) Uani 1 1 d . .
C6 C 0.6370(5) 0.4126(6) -0.4619(6) 0.030(2) Uani 1 1 d . .
C7 C 0.2095(6) 0.1543(5) -0.5329(5) 0.0235(18) Uani 1 1 d . .
C8 C 0.1927(7) 0.2395(6) -0.5042(7) 0.028(2) Uani 1 1 d . .
C20 C 0.6716(8) 0.5711(10) -0.1447(8) 0.074(4) Uani 1 1 d . .
H1 H 0.6478 0.5328 -0.1044 0.111 Uiso 1 1 calc R U
H2 H 0.6425 0.6274 -0.1433 0.111 Uiso 1 1 calc R U
H3 H 0.7322 0.5797 -0.1347 0.111 Uiso 1 1 calc R U
C21 C 0.7204(8) 0.5967(9) -0.2950(9) 0.067(4) Uani 1 1 d . .
H10A H 0.6942 0.6545 -0.2935 0.101 Uiso 1 1 calc R U
H10B H 0.7238 0.5765 -0.3494 0.101 Uiso 1 1 calc R U
H10C H 0.7775 0.5998 -0.2726 0.101 Uiso 1 1 calc R U
C30 C 0.3822(8) 0.7952(7) -0.2894(9) 0.065(4) Uani 1 1 d . .
H7 H 0.3255 0.7748 -0.2749 0.097 Uiso 1 1 calc R U
H8 H 0.3823 0.8130 -0.3446 0.097 Uiso 1 1 calc R U
H9 H 0.3979 0.8448 -0.2564 0.097 Uiso 1 1 calc R U
C31 C 0.4464(9) 0.6964(9) -0.1700(7) 0.063(4) Uani 1 1 d . .
H4 H 0.4666 0.6389 -0.1537 0.094 Uiso 1 1 calc R U
H5 H 0.3865 0.7027 -0.1559 0.094 Uiso 1 1 calc R U
H6 H 0.4797 0.7415 -0.1435 0.094 Uiso 1 1 calc R U

loop_
_atom_site_aniso_label
_atom_site_aniso_U_11
_atom_site_aniso_U_22
_atom_site_aniso_U_33
_atom_site_aniso_U_23
_atom_site_aniso_U_13
_atom_site_aniso_U_12
Ho1 0.01817(12) 0.02226(14) 0.02560(13) -0.0010(2) 0.00023(18) 0.0001(2)
S20 0.0341(11) 0.0369(16) 0.0422(14) -0.0007(10) -0.0117(10) 0.0010(9)
S30 0.0308(14) 0.0359(12) 0.0493(16) -0.0143(11) 0.0017(11) -0.0006(9)
F3 0.040(4) 0.027(3) 0.093(6) -0.018(3) 0.006(4) -0.001(3)
F4 0.020(3) 0.046(4) 0.106(6) -0.015(3) 0.023(3) -0.006(2)
F5 0.039(4) 0.030(3) 0.105(6) -0.019(3) 0.008(4) -0.004(2)
F8 0.022(3) 0.044(3) 0.074(5) -0.011(3) 0.008(3) -0.001(3)
O1 0.041(4) 0.033(4) 0.030(4) -0.002(3) 0.000(3) -0.004(3)
O2 0.031(3) 0.034(3) 0.030(4) 0.000(3) 0.007(3) -0.009(3)
O3 0.035(5) 0.050(4) 0.053(5) 0.014(4) -0.014(3) -0.012(3)
O4 0.031(4) 0.045(4) 0.074(6) 0.008(4) 0.012(4) 0.011(3)
O5 0.067(6) 0.070(6) 0.105(8) 0.042(6) 0.016(6) -0.034(5)
O6 0.020(3) 0.039(3) 0.037(4) -0.007(3) 0.008(3) 0.007(3)
O7 0.041(4) 0.035(3) 0.036(4) 0.003(3) -0.017(3) 0.005(3)
O20 0.030(3) 0.042(4) 0.037(4) -0.005(3) -0.005(3) -0.001(3)
O30 0.028(4) 0.030(3) 0.050(5) -0.017(3) 0.008(3) 0.002(3)
N3 0.037(5) 0.051(6) 0.041(6) 0.009(4) 0.011(4) -0.008(4)
C1 0.018(4) 0.024(4) 0.045(6) -0.002(4) 0.000(4) 0.001(4)
C2 0.028(5) 0.025(5) 0.027(6) 0.003(4) 0.006(5) -0.008(4)
C3 0.035(5) 0.015(4) 0.036(5) 0.000(4) 0.004(4) -0.003(4)
C4 0.017(4) 0.040(5) 0.037(6) -0.005(4) 0.006(4) -0.007(4)
C5 0.024(5) 0.027(5) 0.037(6) 0.000(4) -0.002(4) 0.002(3)
C6 0.016(4) 0.029(5) 0.045(6) -0.001(4) -0.001(4) -0.001(3)
C7 0.022(4) 0.022(4) 0.026(5) 0.002(4) -0.002(4) -0.008(3)
C8 0.027(5) 0.021(5) 0.037(6) 0.000(4) -0.003(4) -0.007(4)
C20 0.055(8) 0.124(11) 0.043(8) -0.030(8) -0.023(6) 0.011(7)
C21 0.045(7) 0.063(8) 0.094(11) 0.032(8) -0.007(7) -0.013(6)
C30 0.067(9) 0.032(6) 0.094(11) -0.020(6) -0.034(8) 0.015(5)
C31 0.075(10) 0.073(8) 0.040(7) -0.019(6) 0.005(6) -0.009(6)

loop_
_atom_type_symbol
_atom_type_description
_atom_type_scat_dispersion_real
_atom_type_scat_dispersion_imag
_atom_type_scat_source
C C 0.0033 0.0016 'International Tables Vol C Tables 4.2.6.8 and 6.1.1.4'
H H 0.0000 0.0000 'International Tables Vol C Tables 4.2.6.8 and 6.1.1.4'
F F 0.0171 0.0103 'International Tables Vol C Tables 4.2.6.8 and 6.1.1.4'
Ho Ho -0.2175 4.6783 'International Tables Vol C Tables 4.2.6.8 and 6.1.1.4'
N N 0.0061 0.0033 'International Tables Vol C Tables 4.2.6.8 and 6.1.1.4'
O O 0.0106 0.0060 'International Tables Vol C Tables 4.2.6.8 and 6.1.1.4'
S S 0.1246 0.1234 'International Tables Vol C Tables 4.2.6.8 and 6.1.1.4'

loop_
_geom_angle_atom_site_label_1
_geom_angle_atom_site_label_2
_geom_angle_atom_site_label_3
_geom_angle
_geom_angle_site_symmetry_1
_geom_angle_site_symmetry_3
O7 Ho1 O30 80.2(3) . .
O7 Ho1 O2 78.4(2) . .
O30 Ho1 O2 81.7(2) . .
O7 Ho1 O20 148.3(2) . .
O30 Ho1 O20 74.3(2) . .
O2 Ho1 O20 79.5(2) . .
O7 Ho1 O6 121.4(2) . .
O30 Ho1 O6 146.1(2) . .
O2 Ho1 O6 78.2(2) . .
O20 Ho1 O6 75.3(2) . .
O7 Ho1 O1 75.0(2) . .
O30 Ho1 O1 139.7(2) . .
O2 Ho1 O1 122.6(2) . .
O20 Ho1 O1 136.6(2) . .
O6 Ho1 O1 74.1(2) . .
O7 Ho1 O3 129.7(2) . .
O30 Ho1 O3 103.6(3) . .
O2 Ho1 O3 151.7(2) . .
O20 Ho1 O3 75.4(2) . .
O6 Ho1 O3 82.9(2) . .
O1 Ho1 O3 70.8(3) . .
O7 Ho1 O4 83.6(3) . .
O30 Ho1 O4 73.4(2) . .
O2 Ho1 O4 151.4(2) . .
O20 Ho1 O4 106.2(3) . .
O6 Ho1 O4 130.4(2) . .
O1 Ho1 O4 72.8(2) . .
O3 Ho1 O4 51.7(2) . .
O7 Ho1 N3 105.8(3) . .
O30 Ho1 N3 90.8(3) . .
O2 Ho1 N3 170.7(2) . .
O20 Ho1 N3 93.2(3) . .
O6 Ho1 N3 105.7(2) . .
O1 Ho1 N3 66.8(3) . .
O3 Ho1 N3 25.9(2) . .
O4 Ho1 N3 26.1(2) . .
O20 S20 C21 106.6(5) . .
O20 S20 C20 105.3(5) . .
C21 S20 C20 98.3(8) . .
O30 S30 C31 103.8(5) . .
O30 S30 C30 103.5(5) . .
C31 S30 C30 97.7(7) . .
C1 O1 Ho1 137.9(6) . .
C1 O2 Ho1 144.4(6) 5_664 .
N3 O3 Ho1 96.3(5) . .
N3 O4 Ho1 95.8(6) . .
C6 O6 Ho1 126.4(6) . .
C6 O7 Ho1 162.1(6) 5_664 .
S20 O20 Ho1 135.3(4) . .
S30 O30 Ho1 126.5(4) . .
O5 N3 O3 122.2(9) . .
O5 N3 O4 122.9(10) . .
O3 N3 O4 114.9(8) . .
O5 N3 Ho1 172.5(9) . .
O3 N3 Ho1 57.8(5) . .
O4 N3 Ho1 58.1(5) . .
O2 C1 O1 127.9(8) 5_664 .
O2 C1 C2 116.3(9) 5_664 .
O1 C1 C2 115.8(9) . .
C3 C2 C4 117.4(9) . .
C3 C2 C1 119.9(9) . .
C4 C2 C1 122.6(9) . .
F3 C3 C2 122.0(8) . .
F3 C3 C8 116.0(9) . .
C2 C3 C8 122.0(9) . .
F4 C4 C2 119.3(8) . .
F4 C4 C5 120.0(8) . .
C2 C4 C5 120.6(8) . .
C7 C5 F5 119.6(8) . .
C7 C5 C4 122.8(8) . .
F5 C5 C4 117.5(8) . .
O6 C6 O7 125.3(8) . 5_664
O6 C6 C7 118.4(9) . 3_554
O7 C6 C7 116.2(9) 5_664 3_554
C5 C7 C8 116.6(8) . .
C5 C7 C6 123.6(8) . 3_454
C8 C7 C6 119.7(8) . 3_454
F8 C8 C7 119.1(8) . .
F8 C8 C3 120.3(9) . .
C7 C8 C3 120.5(10) . .
S20 C20 H1 109.5 . .
S20 C20 H2 109.5 . .
H1 C20 H2 109.5 . .
S20 C20 H3 109.5 . .
H1 C20 H3 109.5 . .
H2 C20 H3 109.5 . .
S20 C21 H10A 109.5 . .
S20 C21 H10B 109.5 . .
H10A C21 H10B 109.5 . .
S20 C21 H10C 109.5 . .
H10A C21 H10C 109.5 . .
H10B C21 H10C 109.5 . .
S30 C30 H7 109.5 . .
S30 C30 H8 109.5 . .
H7 C30 H8 109.5 . .
S30 C30 H9 109.5 . .
H7 C30 H9 109.5 . .
H8 C30 H9 109.5 . .
S30 C31 H4 109.5 . .
S30 C31 H5 109.5 . .
H4 C31 H5 109.5 . .
S30 C31 H6 109.5 . .
H4 C31 H6 109.5 . .
H5 C31 H6 109.5 . .

loop_
_geom_bond_atom_site_label_1
_geom_bond_atom_site_label_2
_geom_bond_distance
_geom_bond_site_symmetry_2
Ho1 O7 2.294(6) .
Ho1 O30 2.297(6) .
Ho1 O2 2.306(6) .
Ho1 O20 2.323(6) .
Ho1 O6 2.351(6) .
Ho1 O1 2.365(6) .
Ho1 O3 2.434(7) .
Ho1 O4 2.442(7) .
Ho1 N3 2.860(8) .
S20 O20 1.530(6) .
S20 C21 1.749(12) .
S20 C20 1.755(12) .
S30 O30 1.534(7) .
S30 C31 1.776(12) .
S30 C30 1.782(10) .
F3 C3 1.350(10) .
F4 C4 1.340(10) .
F5 C5 1.359(10) .
F8 C8 1.339(11) .
O1 C1 1.270(12) .
O2 C1 1.241(11) 5_664
O3 N3 1.258(10) .
O4 N3 1.264(11) .
O5 N3 1.223(11) .
O6 C6 1.259(11) .
O7 C6 1.274(11) 5_664
C1 O2 1.241(11) 5_664
C1 C2 1.540(12) .
C2 C3 1.355(13) .
C2 C4 1.385(13) .
C3 C8 1.405(13) .
C4 C5 1.389(12) .
C5 C7 1.359(12) .
C6 O7 1.274(11) 5_664
C6 C7 1.510(11) 3_554
C7 C8 1.394(12) .
C7 C6 1.510(11) 3_454
C20 H1 0.9600 .
C20 H2 0.9600 .
C20 H3 0.9600 .
C21 H10A 0.9600 .
C21 H10B 0.9600 .
C21 H10C 0.9600 .
C30 H7 0.9600 .
C30 H8 0.9600 .
C30 H9 0.9600 .
C31 H4 0.9600 .
C31 H5 0.9600 .
C31 H6 0.9600 .

loop_
_geom_torsion_atom_site_label_1
_geom_torsion_atom_site_label_2
_geom_torsion_atom_site_label_3
_geom_torsion_atom_site_label_4
_geom_torsion
_geom_torsion_site_symmetry_1
_geom_torsion_site_symmetry_4
C21 S20 O20 Ho1 77.6(8) . .
C20 S20 O20 Ho1 -178.7(7) . .
C31 S30 O30 Ho1 -109.7(7) . .
C30 S30 O30 Ho1 148.8(7) . .
Ho1 O3 N3 O5 171.2(10) . .
Ho1 O3 N3 O4 -11.4(9) . .
Ho1 O4 N3 O5 -171.2(10) . .
Ho1 O4 N3 O3 11.3(9) . .
Ho1 O1 C1 O2 36.0(15) . 5_664
Ho1 O1 C1 C2 -142.3(7) . .
O2 C1 C2 C3 -106.5(11) 5_664 .
O1 C1 C2 C3 72.0(12) . .
O2 C1 C2 C4 70.4(12) 5_664 .
O1 C1 C2 C4 -111.0(11) . .
C4 C2 C3 F3 -177.5(10) . .
C1 C2 C3 F3 -0.4(16) . .
C4 C2 C3 C8 2.2(16) . .
C1 C2 C3 C8 179.3(11) . .
C3 C2 C4 F4 -178.7(9) . .
C1 C2 C4 F4 4.3(15) . .
C3 C2 C4 C5 -1.1(15) . .
C1 C2 C4 C5 -178.1(9) . .
F4 C4 C5 C7 177.4(9) . .
C2 C4 C5 C7 -0.2(15) . .
F4 C4 C5 F5 0.2(14) . .
C2 C4 C5 F5 -177.4(9) . .
Ho1 O6 C6 O7 10.6(12) . 5_664
Ho1 O6 C6 C7 -166.7(5) . 3_554
F5 C5 C7 C8 177.5(9) . .
C4 C5 C7 C8 0.3(14) . .
F5 C5 C7 C6 -1.0(14) . 3_454
C4 C5 C7 C6 -178.2(10) . 3_454
C5 C7 C8 F8 177.0(9) . .
C6 C7 C8 F8 -4.4(15) 3_454 .
C5 C7 C8 C3 0.7(15) . .
C6 C7 C8 C3 179.3(10) 3_454 .
F3 C3 C8 F8 1.4(16) . .
C2 C3 C8 F8 -178.3(10) . .
F3 C3 C8 C7 177.7(9) . .
C2 C3 C8 C7 -2.0(18) . .
